data_7003517
loop_
_publ_author_name
'Davis, Martin F.'
'Levason, William'
'Reid, Gillian'
'Webster, Michael'

_publ_section_title
;
 Complexes of germanium(iv) fluoride with phosphane ligands: structural
 and spectroscopic authentication of germanium(iv) phosphane complexes
;
_journal_issue 17
_journal_name_full 'Dalton Transactions'
_journal_page_first 2261
_journal_page_last 2269
_journal_paper_doi 10.1039/b716765b
_journal_year 2008
_chemical_absolute_configuration ad
_chemical_formula_moiety 'C26 H24 F4 Ge P2'
_chemical_formula_sum 'C26 H24 F4 Ge P2'
_chemical_formula_weight 546.98
_chemical_name_common Tetrafluoro(1,2-bis(diphenylphosphino)ethane)germanium(IV)
_chemical_name_systematic
;
Tetrafluoro(1,2-bis(diphenylphosphino)ethane)germanium(IV)
;
_space_group_IT_number 9
_symmetry_cell_setting monoclinic
_symmetry_Int_Tables_number 9
_symmetry_space_group_name_Hall 'C -2yc'
_symmetry_space_group_name_H-M 'C 1 c 1'
_atom_sites_solution_hydrogens geom
_atom_sites_solution_primary direct
_atom_sites_solution_secondary difmap
_audit_creation_date 2007-04-26
_audit_creation_method 'SHELXL-97 + hand edit'
_cell_angle_alpha 90.00
_cell_angle_beta 105.003(8)
_cell_angle_gamma 90.00
_cell_formula_units_Z 4
_cell_length_a 10.6765(12)
_cell_length_b 16.466(2)
_cell_length_c 14.2710(16)
_cell_measurement_reflns_used 2795
_cell_measurement_temperature 120(2)
_cell_measurement_theta_max 27.48
_cell_measurement_theta_min 2.92
_cell_volume 2423.3(5)
_computing_structure_refinement 'SHELXL-97 (Sheldrick, 1997)'
_computing_structure_solution 'SHELXS-97 (Sheldrick, 1997)'
_diffrn_ambient_temperature 120(2)
_diffrn_measured_fraction_theta_full 0.992
_diffrn_measured_fraction_theta_max 0.992
_diffrn_measurement_device_type 'Bruker-Nonius 95mm CCD camera on \k-goniostat'
_diffrn_measurement_method '\f & \w scans'
_diffrn_radiation_monochromator '10cm confocal mirrors'
_diffrn_radiation_source 'Bruker-Nonius FR591 rotating anode'
_diffrn_radiation_type MoK\a
_diffrn_radiation_wavelength 0.71073
_diffrn_reflns_av_R_equivalents 0.0237
_diffrn_reflns_av_sigmaI/netI 0.0422
_diffrn_reflns_limit_h_max 13
_diffrn_reflns_limit_h_min -13
_diffrn_reflns_limit_k_max 21
_diffrn_reflns_limit_k_min -21
_diffrn_reflns_limit_l_max 18
_diffrn_reflns_limit_l_min -17
_diffrn_reflns_number 12784
_diffrn_reflns_theta_full 27.51
_diffrn_reflns_theta_max 27.51
_diffrn_reflns_theta_min 3.02
_diffrn_standards_decay_% 0
_diffrn_standards_number 0
_exptl_absorpt_coefficient_mu 1.439
_exptl_absorpt_correction_T_max 1.0000
_exptl_absorpt_correction_T_min 0.8856
_exptl_absorpt_correction_type multi-scan
_exptl_absorpt_process_details 'G.M. Sheldrick, (2003). SADABS. Version 2.10. Bruker AXS Inc.'
_exptl_crystal_colour colourless
_exptl_crystal_density_diffrn 1.499
_exptl_crystal_density_method 'not measured'
_exptl_crystal_description block
_exptl_crystal_F_000 1112
_exptl_crystal_size_max 0.20
_exptl_crystal_size_mid 0.10
_exptl_crystal_size_min 0.10
_refine_diff_density_max 0.291
_refine_diff_density_min -0.257
_refine_diff_density_rms 0.048
_refine_ls_abs_structure_details 'Flack H D (1983), Acta Cryst. A39, 876-881'
_refine_ls_abs_structure_Flack 0.027(6)
_refine_ls_extinction_method none
_refine_ls_goodness_of_fit_ref 1.050
_refine_ls_hydrogen_treatment noref
_refine_ls_matrix_type full
_refine_ls_number_parameters 298
_refine_ls_number_reflns 4506
_refine_ls_number_restraints 2
_refine_ls_restrained_S_all 1.050
_refine_ls_R_factor_all 0.0233
_refine_ls_R_factor_gt 0.0223
_refine_ls_shift/su_max 0.001
_refine_ls_shift/su_mean 0.000
_refine_ls_structure_factor_coef Fsqd
_refine_ls_weighting_details 'w=1/[\s^2^(Fo^2^)+(0.0000P)^2^+1.6297P] where P=(Fo^2^+2Fc^2^)/3'
_refine_ls_weighting_scheme calc
_refine_ls_wR_factor_gt 0.0538
_refine_ls_wR_factor_ref 0.0544
_reflns_number_gt 4410
_reflns_number_total 4506
_reflns_threshold_expression I>2sigma(I)
_cod_data_source_file b716765b.txt
_cod_data_source_block 07mfd005_[C26H24F4GeP2]
_cod_original_sg_symbol_H-M 'C c'
_cod_database_code 7003517

loop_
_symmetry_equiv_pos_as_xyz
'x, y, z'
'x, -y, z+1/2'
'x+1/2, y+1/2, z'
'x+1/2, -y+1/2, z+1/2'

loop_
_atom_site_label
_atom_site_type_symbol
_atom_site_fract_x
_atom_site_fract_y
_atom_site_fract_z
_atom_site_U_iso_or_equiv
_atom_site_adp_type
_atom_site_occupancy
_atom_site_symmetry_multiplicity
_atom_site_calc_flag
_atom_site_refinement_flags
_atom_site_disorder_assembly
_atom_site_disorder_group
Ge1 Ge 0.85213(2) 0.937180(12) 0.079934(18) 0.01781(6) Uani 1 1 d . . .
F1 F 0.85739(14) 1.04337(8) 0.05166(10) 0.0260(3) Uani 1 1 d . . .
F2 F 0.84207(13) 0.83731(8) 0.12570(10) 0.0219(3) Uani 1 1 d . . .
F3 F 0.99337(14) 0.91491(9) 0.04126(10) 0.0271(3) Uani 1 1 d . . .
F4 F 0.74686(14) 0.91447(9) -0.03477(10) 0.0274(3) Uani 1 1 d . . .
P1 P 0.97982(5) 0.97944(3) 0.24218(4) 0.01882(12) Uani 1 1 d . . .
P2 P 0.66325(5) 0.97462(3) 0.14213(4) 0.01718(12) Uani 1 1 d . . .
C1 C 1.1186(2) 1.04518(14) 0.25032(18) 0.0226(5) Uani 1 1 d . . .
C2 C 1.1564(3) 1.06638(15) 0.1670(2) 0.0258(6) Uani 1 1 d . . .
H2 H 1.1137 1.0433 0.1061 0.031 Uiso 1 1 calc R . .
C3 C 1.2570(2) 1.12144(17) 0.1739(2) 0.0306(6) Uani 1 1 d . . .
H3 H 1.2827 1.1365 0.1173 0.037 Uiso 1 1 calc R . .
C4 C 1.3199(3) 1.15444(17) 0.2626(2) 0.0345(6) Uani 1 1 d . . .
H4 H 1.3884 1.1922 0.2669 0.041 Uiso 1 1 calc R . .
C5 C 1.2831(3) 1.1325(2) 0.3451(2) 0.0426(8) Uani 1 1 d . . .
H5 H 1.3271 1.1548 0.4062 0.051 Uiso 1 1 calc R . .
C6 C 1.1826(3) 1.07838(18) 0.3393(2) 0.0364(7) Uani 1 1 d . . .
H6 H 1.1573 1.0638 0.3961 0.044 Uiso 1 1 calc R . .
C7 C 1.0319(2) 0.89529(14) 0.32382(16) 0.0205(5) Uani 1 1 d . . .
C8 C 1.1171(2) 0.83930(16) 0.30101(18) 0.0279(5) Uani 1 1 d . . .
H8 H 1.1497 0.8477 0.2458 0.034 Uiso 1 1 calc R . .
C9 C 1.1543(3) 0.77165(17) 0.3585(2) 0.0346(6) Uani 1 1 d . . .
H9 H 1.2135 0.7340 0.3432 0.042 Uiso 1 1 calc R . .
C10 C 1.1060(3) 0.75818(16) 0.43830(19) 0.0348(7) Uani 1 1 d . . .
H10 H 1.1315 0.7114 0.4776 0.042 Uiso 1 1 calc R . .
C11 C 1.0208(3) 0.81294(18) 0.4602(2) 0.0389(7) Uani 1 1 d . . .
H11 H 0.9866 0.8034 0.5145 0.047 Uiso 1 1 calc R . .
C12 C 0.9839(3) 0.88232(16) 0.40395(17) 0.0291(6) Uani 1 1 d . . .
H12 H 0.9262 0.9204 0.4204 0.035 Uiso 1 1 calc R . .
C13 C 0.8653(2) 1.04094(14) 0.28722(18) 0.0223(5) Uani 1 1 d . . .
H13A H 0.9006 1.0502 0.3577 0.027 Uiso 1 1 calc R . .
H13B H 0.8553 1.0945 0.2546 0.027 Uiso 1 1 calc R . .
C14 C 0.7317(2) 1.00016(15) 0.26932(17) 0.0242(5) Uani 1 1 d . . .
H14A H 0.6717 1.0372 0.2909 0.029 Uiso 1 1 calc R . .
H14B H 0.7401 0.9500 0.3087 0.029 Uiso 1 1 calc R . .
C15 C 0.5399(2) 0.89953(13) 0.14451(16) 0.0182(4) Uani 1 1 d . . .
C16 C 0.5799(2) 0.82360(14) 0.18513(17) 0.0223(5) Uani 1 1 d . . .
H16 H 0.6697 0.8120 0.2087 0.027 Uiso 1 1 calc R . .
C17 C 0.4890(2) 0.76534(15) 0.19108(19) 0.0263(5) Uani 1 1 d . . .
H17 H 0.5161 0.7142 0.2202 0.032 Uiso 1 1 calc R . .
C18 C 0.3573(2) 0.78206(16) 0.15412(19) 0.0286(6) Uani 1 1 d . . .
H18 H 0.2948 0.7417 0.1570 0.034 Uiso 1 1 calc R . .
C19 C 0.3175(2) 0.85655(17) 0.11357(19) 0.0299(6) Uani 1 1 d . . .
H19 H 0.2276 0.8676 0.0887 0.036 Uiso 1 1 calc R . .
C20 C 0.4085(2) 0.91556(16) 0.10899(18) 0.0248(5) Uani 1 1 d . . .
H20 H 0.3808 0.9671 0.0814 0.030 Uiso 1 1 calc R . .
C21 C 0.5850(2) 1.06290(14) 0.0788(2) 0.0248(5) Uani 1 1 d . . .
C22 C 0.5724(2) 1.13517(15) 0.1251(2) 0.0357(7) Uani 1 1 d . . .
H22 H 0.5988 1.1382 0.1939 0.043 Uiso 1 1 calc R . .
C23 C 0.5213(3) 1.20308(18) 0.0712(3) 0.0546(11) Uani 1 1 d . . .
H23 H 0.5138 1.2528 0.1031 0.066 Uiso 1 1 calc R . .
C24 C 0.4814(3) 1.1988(2) -0.0282(4) 0.0637(12) Uani 1 1 d . . .
H24 H 0.4477 1.2458 -0.0647 0.076 Uiso 1 1 calc R . .
C25 C 0.4900(4) 1.1270(2) -0.0753(3) 0.0608(10) Uani 1 1 d . . .
H25 H 0.4594 1.1240 -0.1440 0.073 Uiso 1 1 calc R . .
C26 C 0.5434(4) 1.05850(19) -0.0228(3) 0.0417(9) Uani 1 1 d . . .
H26 H 0.5517 1.0092 -0.0553 0.050 Uiso 1 1 calc R . .

loop_
_atom_site_aniso_label
_atom_site_aniso_U_11
_atom_site_aniso_U_22
_atom_site_aniso_U_33
_atom_site_aniso_U_23
_atom_site_aniso_U_13
_atom_site_aniso_U_12
Ge1 0.01778(10) 0.01970(10) 0.01689(10) 0.00254(10) 0.00617(7) 0.00073(10)
F1 0.0233(7) 0.0248(6) 0.0319(8) 0.0103(6) 0.0108(6) 0.0016(6)
F2 0.0228(7) 0.0178(6) 0.0251(7) 0.0032(5) 0.0061(5) 0.0008(5)
F3 0.0242(7) 0.0341(8) 0.0259(7) -0.0014(6) 0.0116(6) 0.0008(6)
F4 0.0272(7) 0.0385(8) 0.0157(6) 0.0009(6) 0.0041(5) 0.0012(6)
P1 0.0200(3) 0.0194(3) 0.0173(3) 0.0014(2) 0.0052(2) -0.0022(2)
P2 0.0180(3) 0.0164(3) 0.0181(3) -0.0001(2) 0.0064(2) -0.0005(2)
C1 0.0189(12) 0.0221(11) 0.0260(12) 0.0025(10) 0.0040(9) -0.0024(9)
C2 0.0219(14) 0.0290(14) 0.0299(15) 0.0003(10) 0.0126(11) -0.0026(10)
C3 0.0249(13) 0.0350(14) 0.0334(13) 0.0047(11) 0.0102(10) -0.0061(11)
C4 0.0256(13) 0.0338(14) 0.0412(15) 0.0057(12) 0.0034(12) -0.0115(11)
C5 0.0413(17) 0.0515(18) 0.0300(14) 0.0021(13) 0.0002(12) -0.0240(14)
C6 0.0381(16) 0.0434(15) 0.0247(13) 0.0035(12) 0.0026(11) -0.0177(13)
C7 0.0215(11) 0.0221(11) 0.0160(10) 0.0003(9) 0.0014(9) -0.0031(9)
C8 0.0222(12) 0.0335(13) 0.0281(12) 0.0050(11) 0.0066(10) 0.0022(10)
C9 0.0303(14) 0.0353(14) 0.0343(14) 0.0040(12) 0.0012(11) 0.0082(11)
C10 0.0437(17) 0.0255(13) 0.0275(13) 0.0073(11) -0.0046(12) -0.0010(12)
C11 0.0542(18) 0.0424(16) 0.0206(12) 0.0076(12) 0.0109(12) -0.0013(14)
C12 0.0411(15) 0.0269(12) 0.0203(11) 0.0033(10) 0.0096(10) 0.0024(11)
C13 0.0227(12) 0.0221(11) 0.0228(11) -0.0024(9) 0.0071(9) -0.0030(9)
C14 0.0256(12) 0.0259(12) 0.0233(11) -0.0039(10) 0.0103(10) -0.0053(10)
C15 0.0214(11) 0.0183(10) 0.0162(10) -0.0044(8) 0.0071(8) -0.0023(9)
C16 0.0212(12) 0.0224(11) 0.0256(11) -0.0007(9) 0.0103(9) -0.0012(9)
C17 0.0308(13) 0.0212(12) 0.0315(13) -0.0021(10) 0.0164(10) -0.0045(10)
C18 0.0271(13) 0.0300(13) 0.0328(13) -0.0067(11) 0.0153(11) -0.0129(10)
C19 0.0163(12) 0.0423(15) 0.0311(13) -0.0013(12) 0.0066(10) -0.0047(10)
C20 0.0219(12) 0.0297(12) 0.0247(12) 0.0011(10) 0.0095(9) 0.0006(10)
C21 0.0198(12) 0.0198(11) 0.0385(14) 0.0064(10) 0.0140(10) 0.0016(9)
C22 0.0190(12) 0.0212(12) 0.068(2) -0.0040(13) 0.0134(12) -0.0011(10)
C23 0.0186(14) 0.0211(13) 0.122(4) 0.0084(17) 0.0147(18) 0.0044(11)
C24 0.0295(17) 0.0431(19) 0.118(4) 0.046(2) 0.018(2) 0.0153(14)
C25 0.054(2) 0.067(2) 0.064(2) 0.042(2) 0.0198(17) 0.0274(18)
C26 0.046(2) 0.046(2) 0.0342(18) 0.0150(14) 0.0119(15) 0.0221(14)

loop_
_atom_type_symbol
_atom_type_description
_atom_type_scat_dispersion_real
_atom_type_scat_dispersion_imag
_atom_type_scat_source
C C 0.0033 0.0016 'International Tables Vol C Tables 4.2.6.8 and 6.1.1.4'
H H 0.0000 0.0000 'International Tables Vol C Tables 4.2.6.8 and 6.1.1.4'
F F 0.0171 0.0103 'International Tables Vol C Tables 4.2.6.8 and 6.1.1.4'
P P 0.1023 0.0942 'International Tables Vol C Tables 4.2.6.8 and 6.1.1.4'
Ge Ge 0.1547 1.8001 'International Tables Vol C Tables 4.2.6.8 and 6.1.1.4'

loop_
_geom_angle_atom_site_label_1
_geom_angle_atom_site_label_2
_geom_angle_atom_site_label_3
_geom_angle
_geom_angle_site_symmetry_1
_geom_angle_site_symmetry_3
_geom_angle_publ_flag
F4 Ge1 F3 93.21(7) . . ?
F4 Ge1 F2 93.44(6) . . ?
F3 Ge1 F2 93.44(7) . . ?
F4 Ge1 F1 92.71(7) . . ?
F3 Ge1 F1 93.02(7) . . ?
F2 Ge1 F1 170.82(7) . . ?
F4 Ge1 P1 173.57(5) . . ?
F3 Ge1 P1 92.44(5) . . ?
F2 Ge1 P1 89.28(4) . . ?
F1 Ge1 P1 83.94(5) . . ?
F4 Ge1 P2 90.18(5) . . ?
F3 Ge1 P2 176.20(5) . . ?
F2 Ge1 P2 88.08(5) . . ?
F1 Ge1 P2 85.08(5) . . ?
P1 Ge1 P2 84.08(2) . . ?
C7 P1 C1 107.89(11) . . ?
C7 P1 C13 108.72(11) . . ?
C1 P1 C13 104.85(11) . . ?
C7 P1 Ge1 113.15(7) . . ?
C1 P1 Ge1 118.22(8) . . ?
C13 P1 Ge1 103.26(8) . . ?
C21 P2 C15 108.39(11) . . ?
C21 P2 C14 109.18(12) . . ?
C15 P2 C14 104.18(11) . . ?
C21 P2 Ge1 109.59(9) . . ?
C15 P2 Ge1 119.91(8) . . ?
C14 P2 Ge1 105.06(9) . . ?
C6 C1 C2 119.8(2) . . ?
C6 C1 P1 119.6(2) . . ?
C2 C1 P1 120.43(19) . . ?
C3 C2 C1 119.5(3) . . ?
C3 C2 H2 120.3 . . ?
C1 C2 H2 120.3 . . ?
C4 C3 C2 120.3(3) . . ?
C4 C3 H3 119.9 . . ?
C2 C3 H3 119.9 . . ?
C5 C4 C3 120.0(2) . . ?
C5 C4 H4 120.0 . . ?
C3 C4 H4 120.0 . . ?
C6 C5 C4 120.3(3) . . ?
C6 C5 H5 119.8 . . ?
C4 C5 H5 119.8 . . ?
C5 C6 C1 120.0(3) . . ?
C5 C6 H6 120.0 . . ?
C1 C6 H6 120.0 . . ?
C12 C7 C8 119.7(2) . . ?
C12 C7 P1 122.26(19) . . ?
C8 C7 P1 117.95(19) . . ?
C9 C8 C7 120.1(3) . . ?
C9 C8 H8 120.0 . . ?
C7 C8 H8 120.0 . . ?
C8 C9 C10 120.5(3) . . ?
C8 C9 H9 119.8 . . ?
C10 C9 H9 119.8 . . ?
C11 C10 C9 119.5(2) . . ?
C11 C10 H10 120.3 . . ?
C9 C10 H10 120.3 . . ?
C10 C11 C12 120.8(3) . . ?
C10 C11 H11 119.6 . . ?
C12 C11 H11 119.6 . . ?
C7 C12 C11 119.5(3) . . ?
C7 C12 H12 120.3 . . ?
C11 C12 H12 120.3 . . ?
C14 C13 P1 112.08(16) . . ?
C14 C13 H13A 109.2 . . ?
P1 C13 H13A 109.2 . . ?
C14 C13 H13B 109.2 . . ?
P1 C13 H13B 109.2 . . ?
H13A C13 H13B 107.9 . . ?
C13 C14 P2 112.49(17) . . ?
C13 C14 H14A 109.1 . . ?
P2 C14 H14A 109.1 . . ?
C13 C14 H14B 109.1 . . ?
P2 C14 H14B 109.1 . . ?
H14A C14 H14B 107.8 . . ?
C20 C15 C16 119.5(2) . . ?
C20 C15 P2 122.27(18) . . ?
C16 C15 P2 118.18(17) . . ?
C17 C16 C15 120.1(2) . . ?
C17 C16 H16 119.9 . . ?
C15 C16 H16 119.9 . . ?
C16 C17 C18 119.6(2) . . ?
C16 C17 H17 120.2 . . ?
C18 C17 H17 120.2 . . ?
C19 C18 C17 120.4(2) . . ?
C19 C18 H18 119.8 . . ?
C17 C18 H18 119.8 . . ?
C18 C19 C20 120.0(2) . . ?
C18 C19 H19 120.0 . . ?
C20 C19 H19 120.0 . . ?
C19 C20 C15 120.2(2) . . ?
C19 C20 H20 119.9 . . ?
C15 C20 H20 119.9 . . ?
C22 C21 C26 119.6(3) . . ?
C22 C21 P2 123.0(2) . . ?
C26 C21 P2 117.3(2) . . ?
C23 C22 C21 120.0(3) . . ?
C23 C22 H22 120.0 . . ?
C21 C22 H22 120.0 . . ?
C24 C23 C22 120.3(3) . . ?
C24 C23 H23 119.9 . . ?
C22 C23 H23 119.9 . . ?
C23 C24 C25 120.4(3) . . ?
C23 C24 H24 119.8 . . ?
C25 C24 H24 119.8 . . ?
C24 C25 C26 120.2(4) . . ?
C24 C25 H25 119.9 . . ?
C26 C25 H25 119.9 . . ?
C25 C26 C21 119.4(3) . . ?
C25 C26 H26 120.3 . . ?
C21 C26 H26 120.3 . . ?

loop_
_geom_bond_atom_site_label_1
_geom_bond_atom_site_label_2
_geom_bond_distance
_geom_bond_site_symmetry_2
_geom_bond_publ_flag
Ge1 F4 1.7692(14) . ?
Ge1 F3 1.7731(14) . ?
Ge1 F2 1.7829(13) . ?
Ge1 F1 1.7987(14) . ?
Ge1 P1 2.4636(7) . ?
Ge1 P2 2.4822(7) . ?
P1 C7 1.803(2) . ?
P1 C1 1.814(2) . ?
P1 C13 1.828(3) . ?
P2 C21 1.799(2) . ?
P2 C15 1.813(2) . ?
P2 C14 1.822(2) . ?
C1 C6 1.389(4) . ?
C1 C2 1.396(4) . ?
C2 C3 1.389(4) . ?
C2 H2 0.9500 . ?
C3 C4 1.382(4) . ?
C3 H3 0.9500 . ?
C4 C5 1.383(4) . ?
C4 H4 0.9500 . ?
C5 C6 1.380(4) . ?
C5 H5 0.9500 . ?
C6 H6 0.9500 . ?
C7 C12 1.386(3) . ?
C7 C8 1.392(4) . ?
C8 C9 1.379(4) . ?
C8 H8 0.9500 . ?
C9 C10 1.385(4) . ?
C9 H9 0.9500 . ?
C10 C11 1.373(4) . ?
C10 H10 0.9500 . ?
C11 C12 1.394(4) . ?
C11 H11 0.9500 . ?
C12 H12 0.9500 . ?
C13 C14 1.537(3) . ?
C13 H13A 0.9900 . ?
C13 H13B 0.9900 . ?
C14 H14A 0.9900 . ?
C14 H14B 0.9900 . ?
C15 C20 1.388(3) . ?
C15 C16 1.398(3) . ?
C16 C17 1.383(3) . ?
C16 H16 0.9500 . ?
C17 C18 1.395(4) . ?
C17 H17 0.9500 . ?
C18 C19 1.376(4) . ?
C18 H18 0.9500 . ?
C19 C20 1.388(4) . ?
C19 H19 0.9500 . ?
C20 H20 0.9500 . ?
C21 C22 1.385(4) . ?
C21 C26 1.403(4) . ?
C22 C23 1.387(4) . ?
C22 H22 0.9500 . ?
C23 C24 1.373(6) . ?
C23 H23 0.9500 . ?
C24 C25 1.376(6) . ?
C24 H24 0.9500 . ?
C25 C26 1.392(4) . ?
C25 H25 0.9500 . ?
C26 H26 0.9500 . ?

loop_
_geom_torsion_atom_site_label_1
_geom_torsion_atom_site_label_2
_geom_torsion_atom_site_label_3
_geom_torsion_atom_site_label_4
_geom_torsion
_geom_torsion_site_symmetry_1
_geom_torsion_site_symmetry_2
_geom_torsion_site_symmetry_3
_geom_torsion_site_symmetry_4
_geom_torsion_publ_flag
P1 C13 C14 P2 -55.1(2) . . . . ?
